data_7045082
loop_
_publ_author_name
'Qu, Jian'
'Xia, Qing'
'Ji, Wei'
'Jing, Su'
'Zhu, Dunru'
'Li, Lin'
'Huang, Ling'
'An, Zhongfu'
'Xin, Chenqi'
'Ni, Yun'
'Li, Mengxue'
'Jia, Jidong'
'Song, Yinglin'
'Huang, Wei'

_publ_section_title
;
 A ferrocene&#x2229;europium assembly showing phototriggered anticancer
 activity and fluorescent modality imaging.
;
_journal_issue 5
_journal_name_full 'Dalton transactions (Cambridge, England : 2003)'
_journal_page_first 1479
_journal_page_last 1487
_journal_paper_doi 10.1039/c7dt04492e
_journal_volume 47
_journal_year 2018
_chemical_formula_sum 'C15 H20 Cl Eu0 N O6'
_chemical_formula_weight 345.77
_space_group_crystal_system monoclinic
_space_group_IT_number 9
_space_group_name_Hall 'C -2yc'
_space_group_name_H-M_alt 'C 1 c 1'
_symmetry_space_group_name_Hall 'C -2yc'
_symmetry_space_group_name_H-M 'C 1 c 1'
_atom_sites_solution_hydrogens geom
_audit_creation_method SHELXL-2014/7
_audit_update_record
;
2017-09-09 deposited with the CCDC.
2017-12-18 downloaded from the CCDC.
;
_cell_angle_alpha 90
_cell_angle_beta 110.008(3)
_cell_angle_gamma 90
_cell_formula_units_Z 4
_cell_length_a 7.6294(18)
_cell_length_b 33.347(8)
_cell_length_c 7.1324(17)
_cell_measurement_reflns_used 3098
_cell_measurement_temperature 293(2)
_cell_measurement_theta_max 23.80
_cell_measurement_theta_min 2.44
_cell_volume 1705.1(7)
_computing_structure_refinement 'SHELXL-2014/7 (Sheldrick, 2014)'
_diffrn_ambient_temperature 293(2)
_diffrn_measured_fraction_theta_full 0.998
_diffrn_measured_fraction_theta_max 0.998
_diffrn_measurement_device_type 'Bruker Apex2 CCD'
_diffrn_measurement_method '\w scans'
_diffrn_radiation_type MoK\a
_diffrn_radiation_wavelength 0.71073
_diffrn_reflns_av_R_equivalents 0.0196
_diffrn_reflns_av_unetI/netI 0.0253
_diffrn_reflns_Laue_measured_fraction_full 0.998
_diffrn_reflns_Laue_measured_fraction_max 0.998
_diffrn_reflns_limit_h_max 8
_diffrn_reflns_limit_h_min -9
_diffrn_reflns_limit_k_max 38
_diffrn_reflns_limit_k_min -39
_diffrn_reflns_limit_l_max 7
_diffrn_reflns_limit_l_min -8
_diffrn_reflns_number 6004
_diffrn_reflns_point_group_measured_fraction_full 0.998
_diffrn_reflns_point_group_measured_fraction_max 0.998
_diffrn_reflns_theta_full 25.001
_diffrn_reflns_theta_max 25.001
_diffrn_reflns_theta_min 1.221
_diffrn_source 'fine-focus sealed tube'
_exptl_absorpt_coefficient_mu 0.253
_exptl_crystal_colour white
_exptl_crystal_density_diffrn 1.347
_exptl_crystal_description plate
_exptl_crystal_F_000 728
_exptl_crystal_size_max 0.130
_exptl_crystal_size_mid 0.130
_exptl_crystal_size_min 0.120
_refine_diff_density_max 0.623
_refine_diff_density_min -0.243
_refine_diff_density_rms 0.068
_refine_ls_abs_structure_details
;
 Refined as an inversion twin.
;
_refine_ls_abs_structure_Flack 0.08(15)
_refine_ls_extinction_method none
_refine_ls_goodness_of_fit_ref 1.086
_refine_ls_hydrogen_treatment constr
_refine_ls_matrix_type full
_refine_ls_number_parameters 212
_refine_ls_number_reflns 2735
_refine_ls_number_restraints 14
_refine_ls_restrained_S_all 1.106
_refine_ls_R_factor_all 0.0673
_refine_ls_R_factor_gt 0.0636
_refine_ls_shift/su_max 0.001
_refine_ls_shift/su_mean 0.000
_refine_ls_structure_factor_coef Fsqd
_refine_ls_weighting_details 'w=1/[\s^2^(Fo^2^)+(0.1594P)^2^+0.0078P] where P=(Fo^2^+2Fc^2^)/3'
_refine_ls_weighting_scheme calc
_refine_ls_wR_factor_gt 0.1897
_refine_ls_wR_factor_ref 0.1962
_reflns_Friedel_coverage 0.987
_reflns_Friedel_fraction_full 0.998
_reflns_Friedel_fraction_max 0.998
_reflns_number_gt 2501
_reflns_number_total 2735
_reflns_threshold_expression 'I > 2\s(I)'
_cod_data_source_file c7dt04492e2.cif
_cod_data_source_block qjc47
_cod_depositor_comments 'Adding full bibliography for 7045081--7045084.cif.'
_cod_database_code 7045082
_shelx_shelxl_version_number 2014/7
_shelx_space_group_comment
;
The symmetry employed for this shelxl refinement is uniquely defined
by the following loop, which should always be used as a source of
symmetry information in preference to the above space-group names.
They are only intended as comments.
;
_shelx_estimated_absorpt_t_min 0.968
_shelx_estimated_absorpt_t_max 0.970

loop_
_space_group_symop_operation_xyz
'x, y, z'
'x, -y, z+1/2'
'x+1/2, y+1/2, z'
'x+1/2, -y+1/2, z+1/2'

loop_
_atom_site_label
_atom_site_type_symbol
_atom_site_fract_x
_atom_site_fract_y
_atom_site_fract_z
_atom_site_U_iso_or_equiv
_atom_site_adp_type
_atom_site_occupancy
_atom_site_site_symmetry_order
_atom_site_calc_flag
_atom_site_refinement_flags_posn
_atom_site_refinement_flags_adp
O1 O 0.7064(6) 1.56478(14) 0.4799(9) 0.0791(16) Uani 1 1 d . .
O2 O 0.6164(5) 1.50214(12) 0.4470(7) 0.0608(11) Uani 1 1 d . .
N1 N 0.4730(7) 1.33581(13) 0.2557(7) 0.0517(11) Uani 1 1 d . .
H16A H 0.3582 1.3400 0.1417 0.062 Uiso 1 1 calc R U
C1 C 0.3172(19) 1.2754(3) 0.341(2) 0.110(4) Uani 1 1 d . U
H1A H 0.3136 1.2468 0.3258 0.165 Uiso 1 1 calc R U
H1B H 0.2073 1.2869 0.2463 0.165 Uiso 1 1 calc R U
H1C H 0.3220 1.2821 0.4740 0.165 Uiso 1 1 calc R U
C2 C 0.6570(18) 1.3305(3) 0.023(2) 0.114(4) Uani 1 1 d . .
H2A H 0.7562 1.3435 -0.0084 0.171 Uiso 1 1 calc R U
H2B H 0.5435 1.3326 -0.0898 0.171 Uiso 1 1 calc R U
H2C H 0.6875 1.3028 0.0520 0.171 Uiso 1 1 calc R U
C3 C 0.4850(12) 1.29154(19) 0.3072(13) 0.078(2) Uani 1 1 d . .
H3A H 0.5049 1.2766 0.1995 0.093 Uiso 1 1 calc R U
H3B H 0.5927 1.2872 0.4265 0.093 Uiso 1 1 calc R U
C4 C 0.6323(10) 1.3501(2) 0.1969(11) 0.0688(16) Uani 1 1 d . .
H4A H 0.6167 1.3786 0.1703 0.083 Uiso 1 1 calc R U
H4B H 0.7462 1.3465 0.3101 0.083 Uiso 1 1 calc R U
C5 C 0.4591(9) 1.36038(17) 0.4267(9) 0.0573(13) Uani 1 1 d . .
H5A H 0.5790 1.3601 0.5335 0.069 Uiso 1 1 calc R U
H5B H 0.3690 1.3479 0.4768 0.069 Uiso 1 1 calc R U
C6 C 0.0434(7) 1.5397(2) 0.1947(10) 0.0632(16) Uani 1 1 d . .
H6A H 0.0383 1.5683 0.1806 0.095 Uiso 1 1 calc R U
H6B H -0.0207 1.5317 0.2834 0.095 Uiso 1 1 calc R U
H6C H -0.0152 1.5275 0.0665 0.095 Uiso 1 1 calc R U
C7 C 0.5346(7) 1.43370(16) 0.4271(9) 0.0522(13) Uani 1 1 d . .
H7A H 0.6600 1.4274 0.4885 0.063 Uiso 1 1 calc R U
C8 C 0.2177(7) 1.41318(16) 0.2816(8) 0.0510(12) Uani 1 1 d . .
H8A H 0.1295 1.3928 0.2431 0.061 Uiso 1 1 calc R U
C9 C 0.3826(7) 1.55357(17) 0.3409(9) 0.0528(12) Uani 1 1 d . .
H9A H 0.3520 1.5807 0.3294 0.063 Uiso 1 1 calc R U
C10 C 0.4018(8) 1.40371(16) 0.3728(8) 0.0509(12) Uani 1 1 d . .
C11 C 0.5764(8) 1.54256(17) 0.4243(10) 0.0581(13) Uani 1 1 d . .
C12 C 0.2906(6) 1.48393(16) 0.3021(7) 0.0448(11) Uani 1 1 d . .
C13 C 0.1609(7) 1.45295(17) 0.2458(8) 0.0492(11) Uani 1 1 d . .
H13A H 0.0351 1.4589 0.1836 0.059 Uiso 1 1 calc R U
C14 C 0.2430(7) 1.52647(15) 0.2784(7) 0.0459(11) Uani 1 1 d . .
C15 C 0.4783(6) 1.47338(16) 0.3886(7) 0.0455(11) Uani 1 1 d . .
Cl1 Cl 0.0745(2) 1.33019(4) 0.7461(2) 0.0651(5) Uani 1 1 d . .
O3 O 0.1338(15) 1.3527(3) 0.9171(14) 0.154(4) Uani 1 1 d . .
O4 O 0.110(2) 1.3527(3) 0.599(2) 0.185(5) Uani 1 1 d . U
O5 O -0.1082(12) 1.3178(4) 0.6943(17) 0.156(4) Uani 1 1 d . .
O6 O 0.1861(15) 1.2932(3) 0.7730(17) 0.142(3) Uani 1 1 d . .

loop_
_atom_site_aniso_label
_atom_site_aniso_U_11
_atom_site_aniso_U_22
_atom_site_aniso_U_33
_atom_site_aniso_U_23
_atom_site_aniso_U_13
_atom_site_aniso_U_12
O1 0.048(2) 0.061(2) 0.119(4) -0.015(2) 0.015(2) -0.0120(18)
O2 0.0386(17) 0.0474(18) 0.087(3) -0.0128(18) 0.0097(16) 0.0018(15)
N1 0.053(2) 0.044(2) 0.056(3) 0.0020(18) 0.017(2) 0.0090(19)
C1 0.155(9) 0.058(4) 0.153(9) -0.016(5) 0.100(8) -0.020(5)
C2 0.127(9) 0.114(8) 0.136(10) -0.024(6) 0.091(8) -0.001(6)
C3 0.105(5) 0.042(3) 0.104(5) 0.006(3) 0.059(4) 0.006(3)
C4 0.067(4) 0.070(4) 0.072(4) 0.011(3) 0.027(3) 0.004(3)
C5 0.069(3) 0.045(3) 0.056(3) 0.002(2) 0.019(2) 0.007(2)
C6 0.043(3) 0.063(3) 0.078(4) -0.005(3) 0.014(3) 0.007(2)
C7 0.042(2) 0.049(3) 0.058(3) -0.007(2) 0.008(2) 0.0063(19)
C8 0.047(3) 0.047(3) 0.057(3) -0.007(2) 0.016(2) -0.008(2)
C9 0.047(3) 0.048(3) 0.065(3) -0.006(2) 0.022(2) 0.004(2)
C10 0.057(3) 0.047(3) 0.048(3) 0.001(2) 0.018(2) 0.004(2)
C11 0.050(3) 0.050(3) 0.072(4) -0.009(3) 0.018(3) 0.002(2)
C12 0.034(2) 0.055(3) 0.045(3) -0.005(2) 0.0134(18) 0.0014(19)
C13 0.039(2) 0.054(3) 0.051(3) -0.002(2) 0.0108(18) 0.000(2)
C14 0.044(3) 0.053(3) 0.041(2) -0.0008(19) 0.0155(19) 0.005(2)
C15 0.036(2) 0.051(3) 0.046(3) -0.009(2) 0.0102(19) -0.0011(19)
Cl1 0.0588(8) 0.0692(9) 0.0652(8) 0.0006(7) 0.0184(6) -0.0094(6)
O3 0.153(7) 0.164(8) 0.108(6) -0.043(6) -0.003(5) 0.046(7)
O4 0.266(13) 0.119(7) 0.250(13) 0.059(7) 0.193(11) 0.012(7)
O5 0.084(5) 0.220(10) 0.144(8) 0.040(7) 0.012(5) -0.048(6)
O6 0.154(8) 0.093(5) 0.172(9) -0.014(5) 0.048(6) 0.013(5)

loop_
_atom_type_symbol
_atom_type_description
_atom_type_scat_dispersion_real
_atom_type_scat_dispersion_imag
_atom_type_scat_source
C C 0.0033 0.0016 'International Tables Vol C Tables 4.2.6.8 and 6.1.1.4'
H H 0.0000 0.0000 'International Tables Vol C Tables 4.2.6.8 and 6.1.1.4'
Cl Cl 0.1484 0.1585 'International Tables Vol C Tables 4.2.6.8 and 6.1.1.4'
Eu Eu -0.1578 3.6682 'International Tables Vol C Tables 4.2.6.8 and 6.1.1.4'
N N 0.0061 0.0033 'International Tables Vol C Tables 4.2.6.8 and 6.1.1.4'
O O 0.0106 0.0060 'International Tables Vol C Tables 4.2.6.8 and 6.1.1.4'

loop_
_geom_angle_atom_site_label_1
_geom_angle_atom_site_label_2
_geom_angle_atom_site_label_3
_geom_angle
C11 O2 C15 121.9(4)
C4 N1 C5 110.1(5)
C4 N1 C3 113.0(5)
C5 N1 C3 110.5(5)
C4 N1 H16A 107.7
C5 N1 H16A 107.7
C3 N1 H16A 107.7
C3 C1 H1A 109.5
C3 C1 H1B 109.5
H1A C1 H1B 109.5
C3 C1 H1C 109.5
H1A C1 H1C 109.5
H1B C1 H1C 109.5
C4 C2 H2A 109.5
C4 C2 H2B 109.5
H2A C2 H2B 109.5
C4 C2 H2C 109.5
H2A C2 H2C 109.5
H2B C2 H2C 109.5
C1 C3 N1 114.1(6)
C1 C3 H3A 108.7
N1 C3 H3A 108.7
C1 C3 H3B 108.7
N1 C3 H3B 108.7
H3A C3 H3B 107.6
C2 C4 N1 116.6(7)
C2 C4 H4A 108.1
N1 C4 H4A 108.1
C2 C4 H4B 108.1
N1 C4 H4B 108.1
H4A C4 H4B 107.3
N1 C5 C10 114.0(4)
N1 C5 H5A 108.7
C10 C5 H5A 108.7
N1 C5 H5B 108.7
C10 C5 H5B 108.7
H5A C5 H5B 107.6
C14 C6 H6A 109.5
C14 C6 H6B 109.5
H6A C6 H6B 109.5
C14 C6 H6C 109.5
H6A C6 H6C 109.5
H6B C6 H6C 109.5
C10 C7 C15 119.2(5)
C10 C7 H7A 120.4
C15 C7 H7A 120.4
C10 C8 C13 120.8(5)
C10 C8 H8A 119.6
C13 C8 H8A 119.6
C14 C9 C11 123.2(5)
C14 C9 H9A 118.4
C11 C9 H9A 118.4
C8 C10 C7 120.1(5)
C8 C10 C5 119.9(5)
C7 C10 C5 119.8(5)
O1 C11 O2 116.3(5)
O1 C11 C9 126.8(5)
O2 C11 C9 116.9(5)
C13 C12 C15 117.4(5)
C13 C12 C14 124.3(5)
C15 C12 C14 118.2(5)
C12 C13 C8 120.6(5)
C12 C13 H13A 119.7
C8 C13 H13A 119.7
C9 C14 C12 118.4(4)
C9 C14 C6 120.9(5)
C12 C14 C6 120.7(5)
O2 C15 C7 116.8(4)
O2 C15 C12 121.3(5)
C7 C15 C12 121.9(5)
O3 Cl1 O5 113.5(8)
O3 Cl1 O4 106.6(9)
O5 Cl1 O4 113.5(8)
O3 Cl1 O6 110.0(6)
O5 Cl1 O6 105.8(8)
O4 Cl1 O6 107.4(7)

loop_
_geom_bond_atom_site_label_1
_geom_bond_atom_site_label_2
_geom_bond_distance
O1 C11 1.192(7)
O2 C11 1.379(7)
O2 C15 1.380(6)
N1 C4 1.493(9)
N1 C5 1.503(8)
N1 C3 1.516(8)
N1 H16A 0.9800
C1 C3 1.484(12)
C1 H1A 0.9600
C1 H1B 0.9600
C1 H1C 0.9600
C2 C4 1.473(13)
C2 H2A 0.9600
C2 H2B 0.9600
C2 H2C 0.9600
C3 H3A 0.9700
C3 H3B 0.9700
C4 H4A 0.9700
C4 H4B 0.9700
C5 C10 1.520(8)
C5 H5A 0.9700
C5 H5B 0.9700
C6 C14 1.499(7)
C6 H6A 0.9600
C6 H6B 0.9600
C6 H6C 0.9600
C7 C10 1.381(8)
C7 C15 1.389(7)
C7 H7A 0.9300
C8 C10 1.368(8)
C8 C13 1.392(8)
C8 H8A 0.9300
C9 C14 1.351(7)
C9 C11 1.440(8)
C9 H9A 0.9300
C12 C13 1.392(7)
C12 C15 1.397(7)
C12 C14 1.460(7)
C13 H13A 0.9300
Cl1 O3 1.371(8)
Cl1 O5 1.377(8)
Cl1 O4 1.390(9)
Cl1 O6 1.473(9)

loop_
_geom_torsion_atom_site_label_1
_geom_torsion_atom_site_label_2
_geom_torsion_atom_site_label_3
_geom_torsion_atom_site_label_4
_geom_torsion
C4 N1 C3 C1 -172.7(8)
C5 N1 C3 C1 63.4(10)
C5 N1 C4 C2 -176.3(8)
C3 N1 C4 C2 59.6(10)
C4 N1 C5 C10 67.9(7)
C3 N1 C5 C10 -166.6(6)
C13 C8 C10 C7 -1.3(8)
C13 C8 C10 C5 174.8(5)
C15 C7 C10 C8 0.3(9)
C15 C7 C10 C5 -175.7(5)
N1 C5 C10 C8 81.5(7)
N1 C5 C10 C7 -102.5(6)
C15 O2 C11 O1 180.0(6)
C15 O2 C11 C9 1.4(9)
C14 C9 C11 O1 179.0(7)
C14 C9 C11 O2 -2.7(9)
C15 C12 C13 C8 2.2(8)
C14 C12 C13 C8 -177.2(5)
C10 C8 C13 C12 0.0(8)
C11 C9 C14 C12 1.9(9)
C11 C9 C14 C6 179.3(6)
C13 C12 C14 C9 179.5(5)
C15 C12 C14 C9 0.1(7)
C13 C12 C14 C6 2.1(8)
C15 C12 C14 C6 -177.3(5)
C11 O2 C15 C7 -177.2(6)
C11 O2 C15 C12 0.5(8)
C10 C7 C15 O2 179.6(5)
C10 C7 C15 C12 2.0(9)
C13 C12 C15 O2 179.3(5)
C14 C12 C15 O2 -1.2(7)
C13 C12 C15 C7 -3.2(8)
C14 C12 C15 C7 176.2(5)
